data_7035557
loop_
_publ_author_name
'McDonald, Cecelia'
'Williams, David W.'
'Comar, Priyanka'
'Coles, Simon J.'
'Keene, Tony D.'
'Pitak, Mateusz B.'
'Brechin, Euan K.'
'Jones, Leigh F.'

_publ_section_title
;
 Molecular Pac-Man and Tacos: layered Cu(ii) cages from ligands with high
 binding site concentrations.
;
_journal_issue 29
_journal_name_full 'Dalton transactions (Cambridge, England : 2003)'
_journal_page_first 13359
_journal_page_last 13368
_journal_paper_doi 10.1039/c5dt01463h
_journal_volume 44
_journal_year 2015
_chemical_formula_sum 'C17 H17 Cu N3 O5'
_chemical_formula_weight 406.88
_chemical_name_common '[Cu(L)(eamide)]'
_chemical_name_systematic
;
 ?
;
_chemical_properties_physical Hygroscopic
_space_group_IT_number 15
_space_group_name_Hall '-C 2yc'
_symmetry_cell_setting monoclinic
_symmetry_space_group_name_Hall '-C 2yc'
_symmetry_space_group_name_H-M 'C 1 2/c 1'
_atom_sites_solution_hydrogens geom
_atom_sites_solution_primary direct
_atom_sites_solution_secondary difmap
_audit_creation_method SHELXL-97
_audit_update_record
;
2015-06-09 deposited with the CCDC.
2015-06-24 downloaded from the CCDC.
;
_cell_angle_alpha 90.00
_cell_angle_beta 101.697(3)
_cell_angle_gamma 90.00
_cell_formula_units_Z 8
_cell_length_a 36.1459(12)
_cell_length_b 5.2200(2)
_cell_length_c 18.0068(7)
_cell_measurement_reflns_used 2651
_cell_measurement_temperature 150(2)
_cell_measurement_theta_max 25.34
_cell_measurement_theta_min 3.9270
_cell_volume 3327.0(2)
_computing_cell_refinement
;
CrysAlisPro, Agilent Technologies,
Version 1.171.36.24 (release 03-12-2012 CrysAlis171 .NET)
(compiled Dec  3 2012,18:21:49)
;
_computing_data_collection
;
CrysAlisPro, Agilent Technologies,
Version 1.171.36.24 (release 03-12-2012 CrysAlis171 .NET)
(compiled Dec  3 2012,18:21:49)
;
_computing_data_reduction
;
CrysAlisPro, Agilent Technologies,
Version 1.171.36.24 (release 03-12-2012 CrysAlis171 .NET)
(compiled Dec  3 2012,18:21:49)
;
_computing_molecular_graphics 'ORTEX (P.McArdle, 1995)'
_computing_publication_material 'SHELXL-97/2 (Sheldrick,1997)'
_computing_structure_refinement 'SHELXL-97/2 (Sheldrick,1997)'
_computing_structure_solution SHELXS97
_diffrn_ambient_temperature 150(2)
_diffrn_detector_area_resol_mean 16.1048
_diffrn_measured_fraction_theta_full 0.998
_diffrn_measured_fraction_theta_max 0.998
_diffrn_measurement_details
;
  1 omega  -84.00  -53.00   1.0000   60.0000
omega____ theta____ kappa____ phi______ frames
    -      -16.1403  -57.0000   90.0000 31
  
  2 omega   37.00   75.00   1.0000   60.0000
omega____ theta____ kappa____ phi______ frames
    -       20.7497  178.0000  120.0000 38
  
  3 omega   -8.00   57.00   1.0000   60.0000
omega____ theta____ kappa____ phi______ frames
    -       20.7497   77.0000  -30.0000 65
  
  4 omega  -46.00   41.00   1.0000   60.0000
omega____ theta____ kappa____ phi______ frames
    -       20.7497  -57.0000 -150.0000 87
  
;
_diffrn_measurement_device_type 'Xcalibur, Sapphire3'
_diffrn_measurement_method '\w scans'
_diffrn_orient_matrix_UB_11 -0.0087283000
_diffrn_orient_matrix_UB_12 -0.0845992000
_diffrn_orient_matrix_UB_21 -0.0151858000
_diffrn_orient_matrix_UB_22 -0.0184568000
_diffrn_orient_matrix_UB_23 0.0189387000
_diffrn_orient_matrix_UB_31 -0.0097256000
_diffrn_orient_matrix_UB_32 0.1047122000
_diffrn_orient_matrix_UB_33 -0.0202047000
_diffrn_radiation_monochromator graphite
_diffrn_radiation_source 'Enhance (Mo) X-ray Source'
_diffrn_radiation_type 'Mo K\a'
_diffrn_radiation_wavelength 0.7107
_diffrn_reflns_av_R_equivalents 0.0249
_diffrn_reflns_limit_h_max 42
_diffrn_reflns_limit_h_min -42
_diffrn_reflns_limit_k_max 6
_diffrn_reflns_limit_k_min -5
_diffrn_reflns_limit_l_max 23
_diffrn_reflns_limit_l_min -20
_diffrn_reflns_number 6932
_diffrn_reflns_theta_full 25.34
_diffrn_reflns_theta_max 25.34
_diffrn_reflns_theta_min 3.45
_exptl_absorpt_coefficient_mu 1.348
_exptl_absorpt_correction_T_max 1.00000
_exptl_absorpt_correction_T_min 0.83781
_exptl_absorpt_correction_type multi-scan
_exptl_absorpt_process_details
;
CrysAlisPro, Agilent Technologies,
Version 1.171.36.24 (release 03-12-2012 CrysAlis171 .NET)
(compiled Dec  3 2012,18:21:49)
Empirical absorption correction using spherical harmonics,
 implemented in SCALE3 ABSPACK scaling algorithm.
;
_exptl_crystal_colour Green
_exptl_crystal_density_diffrn 1.625
_exptl_crystal_density_method 'not measured'
_exptl_crystal_description Parallelepiped
_exptl_crystal_F_000 1672
_exptl_crystal_preparation 'Magnetic properties'
_exptl_crystal_recrystallization_method 'Re-crystallisation from solvent: MeCN '
_exptl_crystal_size_max 0.08
_exptl_crystal_size_mid 0.04
_exptl_crystal_size_min 0.03
_refine_diff_density_max 0.488
_refine_diff_density_min -0.406
_refine_diff_density_rms 0.063
_refine_ls_extinction_method none
_refine_ls_goodness_of_fit_ref 1.066
_refine_ls_hydrogen_treatment mixed
_refine_ls_matrix_type full
_refine_ls_number_parameters 245
_refine_ls_number_reflns 3047
_refine_ls_number_restraints 2
_refine_ls_restrained_S_all 1.066
_refine_ls_R_factor_all 0.0401
_refine_ls_R_factor_gt 0.0315
_refine_ls_shift/su_max 0.001
_refine_ls_shift/su_mean 0.000
_refine_ls_structure_factor_coef Fsqd
_refine_ls_weighting_details 'calc w=1/[\s^2^(Fo^2^)+(0.0431P)^2^+2.2034P] where P=(Fo^2^+2Fc^2^)/3'
_refine_ls_weighting_scheme calc
_refine_ls_wR_factor_gt 0.0801
_refine_ls_wR_factor_ref 0.0842
_reflns_number_gt 2627
_reflns_number_total 3047
_reflns_threshold_expression >2sigma(I)
_cod_data_source_file c5dt01463h2.cif
_cod_data_source_block cmd370g1
_cod_depositor_comments 'Adding full bibliography for 7035553--7035558.cif.'
_cod_original_sg_symbol_H-M C2/c
_cod_database_code 7035557

loop_
_symmetry_equiv_pos_as_xyz
'x, y, z'
'-x, y, -z+1/2'
'x+1/2, y+1/2, z'
'-x+1/2, y+1/2, -z+1/2'
'-x, -y, -z'
'x, -y, z-1/2'
'-x+1/2, -y+1/2, -z'
'x+1/2, -y+1/2, z-1/2'

loop_
_atom_site_label
_atom_site_type_symbol
_atom_site_fract_x
_atom_site_fract_y
_atom_site_fract_z
_atom_site_U_iso_or_equiv
_atom_site_adp_type
_atom_site_occupancy
_atom_site_symmetry_multiplicity
_atom_site_calc_flag
_atom_site_refinement_flags
Cu1 Cu 0.154871(7) 0.26726(5) 0.070804(16) 0.01705(11) Uani 1 1 d .
O1 O 0.16289(5) 0.8947(4) 0.24365(11) 0.0356(5) Uani 1 1 d .
O2 O 0.15277(4) 0.5320(3) 0.14397(9) 0.0218(4) Uani 1 1 d .
O3 O 0.15554(5) -0.4455(3) -0.02851(9) 0.0221(4) Uani 1 1 d .
O4 O 0.20447(4) -0.1062(3) 0.03102(10) 0.0222(4) Uani 1 1 d .
O5 O 0.23300(5) 0.6480(4) 0.22042(10) 0.0271(4) Uani 1 1 d D
N1 N 0.10000(5) 0.2039(4) 0.04663(11) 0.0179(4) Uani 1 1 d .
N2 N 0.16505(5) -0.0334(4) 0.01591(11) 0.0194(4) Uani 1 1 d .
N3 N 0.20968(5) 0.2546(4) 0.10098(12) 0.0206(5) Uani 1 1 d .
H3H H 0.2226 0.3707 0.1309 0.025 Uiso 1 1 calc R
C1 C 0.16995(8) 1.0838(6) 0.30160(18) 0.0434(8) Uani 1 1 d .
H1A H 0.1543 1.2351 0.2853 0.065 Uiso 1 1 calc R
H1B H 0.1967 1.1321 0.3113 0.065 Uiso 1 1 calc R
H1C H 0.1637 1.0147 0.3481 0.065 Uiso 1 1 calc R
C2 C 0.12699(7) 0.8017(5) 0.22402(14) 0.0223(5) Uani 1 1 d .
C3 C 0.09703(7) 0.8841(5) 0.25387(14) 0.0261(6) Uani 1 1 d .
H3 H 0.1006 1.0146 0.2914 0.031 Uiso 1 1 calc R
C4 C 0.06114(7) 0.7757(5) 0.22901(15) 0.0283(6) Uani 1 1 d .
H4 H 0.0404 0.8342 0.2493 0.034 Uiso 1 1 calc R
C5 C 0.05612(7) 0.5871(5) 0.17590(15) 0.0283(6) Uani 1 1 d .
H5 H 0.0318 0.5140 0.1598 0.034 Uiso 1 1 calc R
C6 C 0.08646(7) 0.4974(5) 0.14409(14) 0.0210(5) Uani 1 1 d .
C7 C 0.12293(7) 0.6045(5) 0.16827(13) 0.0195(5) Uani 1 1 d .
C8 C 0.07802(7) 0.3039(5) 0.08777(14) 0.0212(5) Uani 1 1 d .
H8 H 0.0530 0.2388 0.0790 0.025 Uiso 1 1 calc R
C9 C 0.08281(6) 0.0375(5) -0.01371(13) 0.0182(5) Uani 1 1 d .
C10 C 0.04532(7) 0.0812(5) -0.05058(14) 0.0225(5) Uani 1 1 d .
H10 H 0.0322 0.2246 -0.0362 0.027 Uiso 1 1 calc R
C11 C 0.02696(7) -0.0786(5) -0.10724(14) 0.0246(6) Uani 1 1 d .
H11 H 0.0014 -0.0461 -0.1309 0.030 Uiso 1 1 calc R
C12 C 0.04582(7) -0.2862(5) -0.12959(15) 0.0248(6) Uani 1 1 d .
H12 H 0.0332 -0.3994 -0.1678 0.030 Uiso 1 1 calc R
C13 C 0.08315(7) -0.3275(5) -0.09591(14) 0.0218(5) Uani 1 1 d .
H13 H 0.0960 -0.4701 -0.1116 0.026 Uiso 1 1 calc R
C14 C 0.10260(7) -0.1659(5) -0.03952(13) 0.0182(5) Uani 1 1 d .
C15 C 0.14411(7) -0.2293(5) -0.01438(13) 0.0183(5) Uani 1 1 d .
C16 C 0.22556(7) 0.0692(5) 0.07488(13) 0.0208(5) Uani 1 1 d .
C17 C 0.26666(7) 0.0150(5) 0.08504(14) 0.0266(6) Uani 1 1 d .
H17A H 0.2765 0.0959 0.0440 0.040 Uiso 1 1 calc R
H17B H 0.2707 -0.1706 0.0840 0.040 Uiso 1 1 calc R
H17C H 0.2799 0.0839 0.1339 0.040 Uiso 1 1 calc R
H5A H 0.2097(3) 0.673(6) 0.2136(17) 0.033(8) Uiso 1 1 d D
H5B H 0.2427(8) 0.793(3) 0.2324(17) 0.035(9) Uiso 1 1 d D

loop_
_atom_site_aniso_label
_atom_site_aniso_U_11
_atom_site_aniso_U_22
_atom_site_aniso_U_33
_atom_site_aniso_U_23
_atom_site_aniso_U_13
_atom_site_aniso_U_12
Cu1 0.01643(17) 0.01670(17) 0.01810(18) -0.00278(13) 0.00370(12) 0.00178(12)
O1 0.0269(10) 0.0432(12) 0.0380(12) -0.0263(10) 0.0097(8) -0.0062(9)
O2 0.0184(8) 0.0247(9) 0.0234(9) -0.0075(8) 0.0068(7) -0.0003(8)
O3 0.0289(9) 0.0141(8) 0.0242(9) -0.0014(8) 0.0075(7) 0.0036(8)
O4 0.0180(8) 0.0232(9) 0.0248(9) -0.0040(8) 0.0027(7) 0.0059(8)
O5 0.0228(9) 0.0295(11) 0.0277(10) -0.0050(9) 0.0019(8) -0.0001(9)
N1 0.0188(10) 0.0151(10) 0.0203(11) 0.0006(9) 0.0055(8) -0.0003(9)
N2 0.0160(9) 0.0174(10) 0.0247(11) -0.0024(9) 0.0037(8) 0.0039(9)
N3 0.0179(10) 0.0229(11) 0.0205(11) -0.0039(9) 0.0027(8) 0.0018(9)
C1 0.0365(16) 0.051(2) 0.0415(18) -0.0306(17) 0.0054(13) -0.0066(15)
C2 0.0234(12) 0.0228(13) 0.0201(13) -0.0029(11) 0.0032(10) 0.0004(11)
C3 0.0321(14) 0.0265(14) 0.0198(13) -0.0077(12) 0.0056(11) 0.0046(12)
C4 0.0240(13) 0.0355(16) 0.0282(14) -0.0038(13) 0.0119(11) 0.0072(12)
C5 0.0232(13) 0.0351(16) 0.0286(15) -0.0055(13) 0.0103(11) -0.0022(12)
C6 0.0205(12) 0.0221(13) 0.0208(13) 0.0006(11) 0.0053(10) 0.0011(11)
C7 0.0224(12) 0.0195(13) 0.0174(12) 0.0019(11) 0.0058(10) 0.0029(11)
C8 0.0176(11) 0.0218(13) 0.0250(13) 0.0006(11) 0.0060(10) -0.0001(11)
C9 0.0220(12) 0.0163(12) 0.0170(12) 0.0016(10) 0.0056(9) -0.0044(10)
C10 0.0223(12) 0.0225(13) 0.0238(13) 0.0018(11) 0.0070(10) -0.0003(11)
C11 0.0209(12) 0.0285(14) 0.0233(14) 0.0033(12) 0.0017(10) -0.0063(11)
C12 0.0279(13) 0.0241(14) 0.0216(13) -0.0026(11) 0.0036(11) -0.0095(11)
C13 0.0288(13) 0.0181(12) 0.0204(13) -0.0005(11) 0.0099(11) -0.0031(11)
C14 0.0235(12) 0.0161(11) 0.0165(12) 0.0026(10) 0.0078(10) -0.0030(10)
C15 0.0260(13) 0.0184(13) 0.0114(11) 0.0022(10) 0.0060(9) 0.0014(11)
C16 0.0245(12) 0.0229(13) 0.0148(12) 0.0035(11) 0.0039(10) 0.0022(11)
C17 0.0238(13) 0.0330(15) 0.0228(14) -0.0003(12) 0.0040(10) 0.0067(12)

loop_
_atom_type_symbol
_atom_type_description
_atom_type_scat_dispersion_real
_atom_type_scat_dispersion_imag
_atom_type_scat_source
C C 0.0033 0.0016 'International Tables Vol C Tables 4.2.6.8 and 6.1.1.4'
H H 0.0000 0.0000 'International Tables Vol C Tables 4.2.6.8 and 6.1.1.4'
N N 0.0061 0.0033 'International Tables Vol C Tables 4.2.6.8 and 6.1.1.4'
O O 0.0106 0.0060 'International Tables Vol C Tables 4.2.6.8 and 6.1.1.4'
Cu Cu 0.3201 1.2651 'International Tables Vol C Tables 4.2.6.8 and 6.1.1.4'

loop_
_geom_angle_atom_site_label_1
_geom_angle_atom_site_label_2
_geom_angle_atom_site_label_3
_geom_angle
_geom_angle_site_symmetry_3
O2 Cu1 N2 167.02(8) .
O2 Cu1 N3 90.72(8) .
N2 Cu1 N3 80.00(8) .
O2 Cu1 N1 95.41(7) .
N2 Cu1 N1 92.19(8) .
N3 Cu1 N1 167.96(8) .
O2 Cu1 O3 94.08(7) 1_565
N2 Cu1 O3 95.57(7) 1_565
N3 Cu1 O3 93.87(7) 1_565
N1 Cu1 O3 96.02(7) 1_565
C2 O1 C1 117.2(2) .
C7 O2 Cu1 126.23(16) .
C15 O3 Cu1 111.69(14) 1_545
C16 O4 N2 110.61(17) .
H5A O5 H5B 104(3) .
C8 N1 C9 117.1(2) .
C8 N1 Cu1 120.70(17) .
C9 N1 Cu1 122.16(15) .
C15 N2 O4 109.52(18) .
C15 N2 Cu1 133.44(16) .
O4 N2 Cu1 113.59(13) .
C16 N3 Cu1 115.83(17) .
C16 N3 H3H 122.1 .
Cu1 N3 H3H 122.1 .
O1 C1 H1A 109.5 .
O1 C1 H1B 109.5 .
H1A C1 H1B 109.5 .
O1 C1 H1C 109.5 .
H1A C1 H1C 109.5 .
H1B C1 H1C 109.5 .
O1 C2 C3 124.9(2) .
O1 C2 C7 113.4(2) .
C3 C2 C7 121.7(2) .
C2 C3 C4 120.1(2) .
C2 C3 H3 120.0 .
C4 C3 H3 120.0 .
C5 C4 C3 120.0(2) .
C5 C4 H4 120.0 .
C3 C4 H4 120.0 .
C4 C5 C6 121.4(2) .
C4 C5 H5 119.3 .
C6 C5 H5 119.3 .
C7 C6 C5 119.6(2) .
C7 C6 C8 123.5(2) .
C5 C6 C8 116.9(2) .
O2 C7 C6 124.4(2) .
O2 C7 C2 118.3(2) .
C6 C7 C2 117.3(2) .
N1 C8 C6 128.7(2) .
N1 C8 H8 115.7 .
C6 C8 H8 115.7 .
C10 C9 C14 118.2(2) .
C10 C9 N1 119.3(2) .
C14 C9 N1 122.4(2) .
C11 C10 C9 121.7(2) .
C11 C10 H10 119.1 .
C9 C10 H10 119.1 .
C10 C11 C12 119.8(2) .
C10 C11 H11 120.1 .
C12 C11 H11 120.1 .
C13 C12 C11 119.4(2) .
C13 C12 H12 120.3 .
C11 C12 H12 120.3 .
C12 C13 C14 122.0(2) .
C12 C13 H13 119.0 .
C14 C13 H13 119.0 .
C13 C14 C9 118.7(2) .
C13 C14 C15 114.1(2) .
C9 C14 C15 127.2(2) .
O3 C15 N2 126.8(2) .
O3 C15 C14 119.1(2) .
N2 C15 C14 113.9(2) .
N3 C16 O4 119.7(2) .
N3 C16 C17 128.2(2) .
O4 C16 C17 112.1(2) .
C16 C17 H17A 109.5 .
C16 C17 H17B 109.5 .
H17A C17 H17B 109.5 .
C16 C17 H17C 109.5 .
H17A C17 H17C 109.5 .
H17B C17 H17C 109.5 .

loop_
_geom_bond_atom_site_label_1
_geom_bond_atom_site_label_2
_geom_bond_distance
_geom_bond_site_symmetry_2
Cu1 O2 1.9215(16) .
Cu1 N2 1.930(2) .
Cu1 N3 1.9463(19) .
Cu1 N1 1.9704(19) .
Cu1 O3 2.3377(17) 1_565
O1 C2 1.363(3) .
O1 C1 1.421(3) .
O2 C7 1.300(3) .
O3 C15 1.246(3) .
O3 Cu1 2.3376(17) 1_545
O4 C16 1.341(3) .
O4 N2 1.446(2) .
O5 H5A 0.835(10) .
O5 H5B 0.842(10) .
N1 C8 1.300(3) .
N1 C9 1.431(3) .
N2 C15 1.322(3) .
N3 C16 1.263(3) .
N3 H3H 0.8800 .
C1 H1A 0.9800 .
C1 H1B 0.9800 .
C1 H1C 0.9800 .
C2 C3 1.372(3) .
C2 C7 1.424(3) .
C3 C4 1.403(4) .
C3 H3 0.9500 .
C4 C5 1.359(4) .
C4 H4 0.9500 .
C5 C6 1.416(3) .
C5 H5 0.9500 .
C6 C7 1.417(3) .
C6 C8 1.420(3) .
C8 H8 0.9500 .
C9 C10 1.402(3) .
C9 C14 1.411(3) .
C10 C11 1.379(3) .
C10 H10 0.9500 .
C11 C12 1.383(4) .
C11 H11 0.9500 .
C12 C13 1.379(3) .
C12 H12 0.9500 .
C13 C14 1.395(3) .
C13 H13 0.9500 .
C14 C15 1.513(3) .
C16 C17 1.487(3) .
C17 H17A 0.9800 .
C17 H17B 0.9800 .
C17 H17C 0.9800 .
